data_2104586
loop_
_publ_author_name
'Marsh, Richard E.'

_publ_section_title
;
 Space groups <i>P</i>1 and <i>Cc</i>: how are they doing?
;
_journal_coeditor_code BK5088
_journal_issue 6
_journal_name_full 'Acta Crystallographica Section B'
_journal_page_first 782
_journal_page_last 783
_journal_paper_doi 10.1107/S0108768109046448
_journal_volume 65
_journal_year 2009
_chemical_formula_moiety 'C14 H21 N O7'
_chemical_formula_sum 'C14 H21 N O7'
_chemical_formula_weight 315.32
_chemical_name_systematic N-benzyl-D-glycero-D-gulo-heptonamide
_space_group_IT_number 5
_symmetry_cell_setting monoclinic
_symmetry_space_group_name_Hall 'C 2y'
_symmetry_space_group_name_H-M 'C 1 2 1'
_cell_angle_alpha 90.0
_cell_angle_beta 95.313(3)
_cell_angle_gamma 90.0
_cell_formula_units_Z 4
_cell_length_a 8.913(2)
_cell_length_b 5.0967(11)
_cell_length_c 31.892(7)
_cell_measurement_temperature 298(2)
_cell_volume 1442.5(5)
_diffrn_ambient_temperature 298(2)
_diffrn_measurement_device_type 'CCD area detector'
_diffrn_radiation_monochromator graphite
_diffrn_radiation_source 'fine-focus sealed tube'
_diffrn_radiation_type MoK\a
_diffrn_radiation_wavelength 0.71073
_exptl_crystal_density_diffrn 1.452
_exptl_crystal_density_method 'not measured'
_exptl_crystal_F_000 672
_cod_data_source_file bk5088.cif
_cod_data_source_block WEZBAF
_cod_depositor_comments
;
The following automatic conversions were performed:
'_symmetry_cell_setting' value 'Monoclinic' changed to 'monoclinic'
according to '/home/saulius/struct/CIF-dictionaries/cif_core.dic'
dictionary named 'cif_core.dic' version 2.4.1 from 2010-06-29.

Automatic conversion script
Id: cif_fix_enum 1527 2010-12-29 10:47:43Z saulius 

The following automatic conversions were performed:

'_symmetry_cell_setting' value 'Monoclinic' changed to 'monoclinic'
according to /home/saulius/struct/CIF-dictionaries/cif_core.dic
dictionary named 'cif_core.dic' version 2.4.1 from 2010-06-29.

Automatic conversion script
Id: cif_fix_values 1715 2011-07-08 13:25:40Z adriana 
;
_cod_original_sg_symbol_H-M C2
_cod_database_code 2104586

loop_
_symmetry_equiv_pos_as_xyz
'x, y, z'
'-x, y, -z'
'1/2+x, 1/2+y, z'
'1/2-x, 1/2+y, -z'

loop_
_atom_site_label
_atom_site_type_symbol
_atom_site_fract_x
_atom_site_fract_y
_atom_site_fract_z
_atom_site_occupancy
N1 N 0.2504 -0.0148 0.2975 1
H1 H 0.3430 -0.0150 0.2920 1
C1 C 0.1550 0.1506 0.2766 1
C2 C 0.2126 0.2972 0.2396 1
H2 H 0.3198 0.3487 0.2484 1
C3 C 0.2060 0.1197 0.2008 1
H3 H 0.1086 0.0266 0.1966 1
C4 C 0.2302 0.2685 0.1606 1
H4 H 0.1540 0.4055 0.1579 1
C5 C 0.2060 0.0982 0.1210 1
H5 H 0.1108 0.0072 0.1228 1
C6 C 0.2034 0.2615 0.0810 1
H6 H 0.2990 0.3592 0.0807 1
C7 C 0.1923 0.0952 0.0417 1
H7 H 0.2872 0.0117 0.0393 1
H8 H 0.1784 0.2098 0.0188 1
C8 C 0.2039 -0.1952 0.3293 1
H9 H 0.2503 -0.3703 0.3245 1
H10 H 0.0922 -0.2154 0.3240 1
C9 C 0.2441 -0.1062 0.3737 1
C10? C 0.3898 -0.0422 0.3887 0.5
H11? H 0.4664 -0.0540 0.3709 0.5
C11? C 0.4235 0.0388 0.4300 0.5
H12? H 0.5214 0.0885 0.4392 0.5
C12 C 0.3164 0.0465 0.4567 1
H13 H 0.3328 0.1122 0.4855 1
C13? C 0.1680 -0.0115 0.4416 0.5
H14? H 0.0921 0.0007 0.4596 0.5
C14? C 0.1320 -0.0870 0.3999 0.5
H15? H 0.0329 -0.1238 0.3900 0.5
C15 C 0.2092 0.1435 0.3885 0.5
H16 H 0.1588 0.2640 0.3704 0.5
C16 C 0.2505 0.2115 0.4302 0.5
H17 H 0.2298 0.3800 0.4392 0.5
C17 C 0.3598 -0.2020 0.4434 0.5
H18 H 0.4142 -0.3149 0.4619 0.5
C18 C 0.3185 -0.2758 0.4020 0.5
H19 H 0.3422 -0.4435 0.3932 0.5
O1 O 0.0241 0.1802 0.2847 1
O2 O 0.1276 0.5272 0.2319 1
H20 H 0.0704 0.5253 0.2271 1
O3 O 0.3181 -0.0760 0.2080 1
H21 H 0.2824 -0.2087 0.2141 1
O4 O 0.3737 0.3850 0.1638 1
H22 H 0.3580 0.5310 0.1513 1
O5 O 0.3185 -0.1012 0.1198 1
H23 H 0.3991 -0.0878 0.1077 1
O6 O 0.0812 0.4425 0.0802 1
H24 H 0.0771 0.5898 0.0677 1
O7 O 0.0679 -0.0805 0.0396 1
H25 H 0.0251 -0.0805 0.0146 0.5

loop_
_geom_angle_atom_site_label_1
_geom_angle_atom_site_label_2
_geom_angle_atom_site_label_3
_geom_angle
_geom_angle_site_symmetry_1
_geom_angle_site_symmetry_2
_geom_angle_site_symmetry_3
_geom_angle_publ_flag
C2 O2 H20 122.00 . . . no
C3 O3 H21 111.00 . . . no
C4 O4 H22 103.00 . . . no
C5 O5 H23 125.00 . . . no
C6 O6 H24 125.00 . . . no
C7 O7 H25 109.00 . . . no
C1 N1 C8 122.56 . . . yes
C1 N1 H1 119.00 . . . no
C8 N1 H1 119.00 . . . no
N1 C1 C2 116.89 . . . yes
O1 C1 N1 123.22 . . . yes
O1 C1 C2 119.82 . . . yes
O2 C2 C3 111.86 . . . yes
C1 C2 C3 110.22 . . . no
O2 C2 C1 109.22 . . . yes
O3 C3 C4 109.56 . . . yes
C2 C3 C4 112.89 . . . no
O3 C3 C2 108.17 . . . yes
O4 C4 C3 110.39 . . . yes
O4 C4 C5 110.93 . . . yes
C3 C4 C5 113.09 . . . no
O5 C5 C4 112.28 . . . yes
O5 C5 C6 108.81 . . . yes
C4 C5 C6 111.81 . . . no
O6 C6 C5 108.74 . . . yes
O6 C6 C7 110.94 . . . yes
C5 C6 C7 112.58 . . . no
O7 C7 C6 112.57 . . . yes
N1 C8 C9 114.09 . . . yes
C14 C9 C18 88.80 . . . no
C8 C9 C15 123.49 . . . no
C8 C9 C18 119.25 . . . no
C10 C9 C14 119.31 . . . no
C10 C9 C15 84.25 . . . no
C10 C9 C18 62.62 . . . no
C14 C9 C15 62.02 . . . no
C8 C9 C10 122.26 . . . no
C8 C9 C14 118.42 . . . no
C15 C9 C18 117.27 . . . no
C9 C10 C18 58.49 . . . no
C9 C10 C11 120.90 . . . no
C11 C10 C18 91.67 . . . no
C12 C11 C17 60.64 . . . no
C10 C11 C12 120.60 . . . no
C10 C11 C17 88.36 . . . no
C11 C12 C16 84.88 . . . no
C11 C12 C17 63.09 . . . no
C13 C12 C16 63.53 . . . no
C13 C12 C17 89.05 . . . no
C16 C12 C17 120.73 . . . no
C11 C12 C13 118.90 . . . no
C12 C13 C16 54.71 . . . no
C14 C13 C16 93.19 . . . no
C12 C13 C14 120.98 . . . no
C9 C14 C13 119.18 . . . no
C9 C14 C15 60.31 . . . no
C13 C14 C15 86.67 . . . no
C9 C15 C14 57.67 . . . no
C9 C15 C16 120.05 . . . no
C14 C15 C16 93.02 . . . no
C12 C16 C13 61.76 . . . no
C13 C16 C15 87.01 . . . no
C12 C16 C15 121.78 . . . no
C11 C17 C18 91.48 . . . no
C12 C17 C18 118.43 . . . no
C11 C17 C12 56.27 . . . no
C9 C18 C17 121.52 . . . no
C10 C18 C17 88.32 . . . no
C9 C18 C10 58.89 . . . no

loop_
_geom_bond_atom_site_label_1
_geom_bond_atom_site_label_2
_geom_bond_distance
_geom_bond_site_symmetry_1
_geom_bond_site_symmetry_2
_geom_bond_publ_flag
O1 C1 1.2274 . . yes
O2 C2 1.4050 . . yes
O3 C3 1.4154 . . yes
O4 C4 1.4052 . . yes
O5 C5 1.4307 . . yes
O6 C6 1.4258 . . yes
O7 C7 1.4220 . . yes
O2 H20 0.5200 . . no
O3 H21 0.7800 . . no
O4 H22 0.8500 . . no
O5 H23 0.8500 . . no
O6 H24 0.8500 . . no
O7 H25 0.8500 . . no
N1 C1 1.3315 . . yes
N1 C8 1.4572 . . yes
N1 H1 0.8600 . . no
C1 C2 1.5253 . . no
C2 C3 1.5296 . . no
C3 C4 1.5220 . . no
C4 C5 1.5311 . . no
C5 C6 1.5216 . . no
C6 C7 1.5087 . . no
C8 C9 1.4984 . . no
C9 C10 1.3808 . . no
C9 C18 1.3750 . . no
C9 C14 1.3641 . . no
C9 C15 1.4023 . . no
C10 C11 1.3864 . . no
C10 C18 1.4322 . . no
C11 C17 1.4339 . . no
C11 C12 1.3373 . . no
C12 C13 1.3967 . . no
C12 C16 1.2940 . . no
C12 C17 1.4014 . . no
C13 C14 1.3931 . . no
C13 C16 1.4192 . . no
C14 C15 1.4255 . . no
C15 C16 1.3905 . . no
C17 C18 1.3893 . . no
C2 H2 1.0100 . . no
C3 H3 0.9900 . . no
C4 H4 0.9700 . . no
C5 H5 0.9700 . . no
C6 H6 0.9900 . . no
C7 H7 0.9600 . . no
C7 H8 0.9300 . . no
C8 H9 1.0000 . . no
C8 H10 1.0000 . . no
C10 H11 0.9300 . . no
C11 H12 0.9300 . . no
C12 H13 0.9800 . . no
C13 H14 0.9300 . . no
C14 H15 0.9300 . . no
C15 H16 0.9300 . . no
C16 H17 0.9300 . . no
C17 H18 0.9300 . . no
C18 H19 0.9300 . . no
